data_7241672
loop_
_publ_author_name
'Ciou, Ji-Ming'
'Zhu, Hong-Feng'
'Chang, Chia-Wen'
'Chen, Jing-Yun'
'Lin, Ya-Fan'

_publ_section_title
;
 Physical organic studies and dynamic covalent chemistry of picolyl
 heterocyclic amino aminals
;
_journal_issue 66
_journal_name_full 'RSC Advances'
_journal_page_first 40421
_journal_page_last 40427
_journal_paper_doi 10.1039/D0RA08527H
_journal_volume 10
_journal_year 2020
_chemical_formula_moiety 'C10 H10 N4'
_chemical_formula_sum 'C10 H10 N4'
_chemical_formula_weight 186.22
_space_group_IT_number 15
_space_group_name_Hall '-C 2yc'
_space_group_name_H-M_alt 'C 1 2/c 1'
_symmetry_cell_setting monoclinic
_symmetry_space_group_name_H-M 'C 1 2/c 1'
_atom_sites_solution_hydrogens geom
_atom_sites_solution_primary direct
_atom_sites_solution_secondary difmap
_audit_creation_method SHELXL-97
_audit_update_record
;
2019-10-27 deposited with the CCDC.	2020-10-30 downloaded from the CCDC.
;
_cell_angle_alpha 90.00
_cell_angle_beta 104.655(3)
_cell_angle_gamma 90.00
_cell_formula_units_Z 8
_cell_length_a 16.8629(17)
_cell_length_b 7.7228(7)
_cell_length_c 14.8431(14)
_cell_measurement_reflns_used 6474
_cell_measurement_temperature 200(2)
_cell_measurement_theta_max 25.356
_cell_measurement_theta_min 2.837
_cell_volume 1870.1(3)
_computing_molecular_graphics 'Ortep-3 for Windows (Farrugia, 1997)'
_computing_publication_material 'WinGX publication routines (Farrugia, 2005)'
_computing_structure_refinement 'SHELXL-2014/7 (Sheldrick, 2014)'
_computing_structure_solution 'SHELXL-2014/7 (Sheldrick, 2014)'
_diffrn_ambient_temperature 200(2)
_diffrn_measured_fraction_theta_full 0.992
_diffrn_measured_fraction_theta_max 0.992
_diffrn_measurement_device_type 'D8 Venture'
_diffrn_radiation_monochromator graphite
_diffrn_radiation_source 'fine-focus sealed tube'
_diffrn_radiation_type MoK\a
_diffrn_radiation_wavelength 0.71073
_diffrn_reflns_av_R_equivalents 0.0491
_diffrn_reflns_av_sigmaI/netI 0.0255
_diffrn_reflns_limit_h_max 20
_diffrn_reflns_limit_h_min -20
_diffrn_reflns_limit_k_max 9
_diffrn_reflns_limit_k_min -9
_diffrn_reflns_limit_l_max 17
_diffrn_reflns_limit_l_min -17
_diffrn_reflns_number 14202
_diffrn_reflns_theta_full 25.37
_diffrn_reflns_theta_max 25.37
_diffrn_reflns_theta_min 2.50
_exptl_absorpt_coefficient_mu 0.085
_exptl_absorpt_correction_T_max 0.9949
_exptl_absorpt_correction_T_min 0.9466
_exptl_absorpt_correction_type multi-scan
_exptl_absorpt_process_details SADABS
_exptl_crystal_colour colorless
_exptl_crystal_density_diffrn 1.323
_exptl_crystal_density_method 'not measured'
_exptl_crystal_description prism
_exptl_crystal_F_000 784
_exptl_crystal_size_max 0.65
_exptl_crystal_size_mid 0.24
_exptl_crystal_size_min 0.06
_refine_diff_density_max 0.143
_refine_diff_density_min -0.159
_refine_diff_density_rms 0.029
_refine_ls_extinction_method none
_refine_ls_goodness_of_fit_ref 1.040
_refine_ls_hydrogen_treatment constr
_refine_ls_matrix_type full
_refine_ls_number_parameters 127
_refine_ls_number_reflns 1705
_refine_ls_number_restraints 0
_refine_ls_restrained_S_all 1.040
_refine_ls_R_factor_all 0.0422
_refine_ls_R_factor_gt 0.0352
_refine_ls_shift/su_max 0.000
_refine_ls_shift/su_mean 0.000
_refine_ls_structure_factor_coef Fsqd
_refine_ls_weighting_details 'calc w=1/[\s^2^(Fo^2^)+(0.0386P)^2^+1.0910P] where P=(Fo^2^+2Fc^2^)/3'
_refine_ls_weighting_scheme calc
_refine_ls_wR_factor_gt 0.0844
_refine_ls_wR_factor_ref 0.0901
_reflns_number_gt 1486
_reflns_number_total 1705
_reflns_threshold_expression >2sigma(I)
_cod_data_source_file d0ra08527h3.cif
_cod_data_source_block d21627
_cod_original_sg_symbol_H-M 'C 2/c'
_cod_database_code 7241672

loop_
_symmetry_equiv_pos_as_xyz
'x, y, z'
'-x, y, -z+1/2'
'x+1/2, y+1/2, z'
'-x+1/2, y+1/2, -z+1/2'
'-x, -y, -z'
'x, -y, z-1/2'
'-x+1/2, -y+1/2, -z'
'x+1/2, -y+1/2, z-1/2'

loop_
_atom_site_label
_atom_site_type_symbol
_atom_site_fract_x
_atom_site_fract_y
_atom_site_fract_z
_atom_site_U_iso_or_equiv
_atom_site_adp_type
_atom_site_occupancy
_atom_site_symmetry_multiplicity
_atom_site_calc_flag
_atom_site_refinement_flags
_atom_site_disorder_assembly
_atom_site_disorder_group
C1 C 0.23420(9) 0.70813(19) 0.72890(10) 0.0404(4) Uani 1 1 d . . .
H1 H 0.1827 0.7505 0.7341 0.048 Uiso 1 1 calc R . .
C2 C 0.29725(9) 0.70074(18) 0.80858(10) 0.0406(4) Uani 1 1 d . . .
H2 H 0.2893 0.7360 0.8670 0.049 Uiso 1 1 calc R . .
C3 C 0.37216(8) 0.64069(18) 0.80101(9) 0.0376(3) Uani 1 1 d . . .
H3 H 0.4171 0.6331 0.8544 0.045 Uiso 1 1 calc R . .
C4 C 0.38095(8) 0.59166(17) 0.71448(9) 0.0320(3) Uani 1 1 d . . .
H4 H 0.4323 0.5513 0.7076 0.038 Uiso 1 1 calc R . .
C5 C 0.31424(7) 0.60191(15) 0.63792(8) 0.0260(3) Uani 1 1 d . . .
C6 C 0.31747(7) 0.54891(17) 0.54076(8) 0.0312(3) Uani 1 1 d . . .
H6A H 0.2757 0.4582 0.5182 0.037 Uiso 1 1 calc R . .
H6AB H 0.3028 0.6502 0.4990 0.037 Uiso 1 1 calc R . .
C7 C 0.42342(7) 0.32422(16) 0.56322(8) 0.0271(3) Uani 1 1 d . . .
C8 C 0.40328(9) 0.06668(18) 0.62677(10) 0.0413(4) Uani 1 1 d . . .
H8 H 0.3696 -0.0108 0.6502 0.050 Uiso 1 1 calc R . .
C9 C 0.48088(9) 0.01412(19) 0.62641(10) 0.0431(4) Uani 1 1 d . . .
H9 H 0.5017 -0.0955 0.6502 0.052 Uiso 1 1 calc R . .
C10 C 0.52707(8) 0.12838(19) 0.58979(9) 0.0384(3) Uani 1 1 d . . .
H10 H 0.5808 0.0948 0.5877 0.046 Uiso 1 1 calc R . .
N1 N 0.24094(6) 0.65935(14) 0.64459(7) 0.0337(3) Uani 1 1 d . . .
N2 N 0.39631(6) 0.48404(14) 0.53422(7) 0.0316(3) Uani 1 1 d . . .
H2A H 0.4267 0.5524 0.5087 0.038 Uiso 1 1 d R . .
N3 N 0.37281(7) 0.22083(15) 0.59589(8) 0.0353(3) Uani 1 1 d . . .
N4 N 0.49995(6) 0.28387(14) 0.55719(7) 0.0315(3) Uani 1 1 d . . .

loop_
_atom_site_aniso_label
_atom_site_aniso_U_11
_atom_site_aniso_U_22
_atom_site_aniso_U_33
_atom_site_aniso_U_23
_atom_site_aniso_U_13
_atom_site_aniso_U_12
C1 0.0433(8) 0.0424(8) 0.0422(8) 0.0031(6) 0.0235(6) 0.0130(6)
C2 0.0568(9) 0.0364(8) 0.0339(7) -0.0029(6) 0.0210(7) 0.0010(6)
C3 0.0406(8) 0.0400(8) 0.0305(7) 0.0006(6) 0.0060(6) -0.0067(6)
C4 0.0261(6) 0.0376(7) 0.0335(7) 0.0021(5) 0.0095(5) 0.0001(5)
C5 0.0266(6) 0.0240(6) 0.0300(6) 0.0062(5) 0.0117(5) 0.0027(5)
C6 0.0280(7) 0.0396(7) 0.0277(6) 0.0067(5) 0.0100(5) 0.0099(5)
C7 0.0266(6) 0.0341(7) 0.0220(6) -0.0012(5) 0.0086(5) 0.0035(5)
C8 0.0503(9) 0.0361(8) 0.0412(8) 0.0057(6) 0.0184(7) 0.0014(6)
C9 0.0536(9) 0.0374(8) 0.0396(8) 0.0063(6) 0.0141(7) 0.0160(7)
C10 0.0340(7) 0.0459(8) 0.0346(7) -0.0038(6) 0.0073(6) 0.0135(6)
N1 0.0309(6) 0.0391(6) 0.0343(6) 0.0066(5) 0.0144(5) 0.0112(5)
N2 0.0296(6) 0.0362(6) 0.0346(6) 0.0087(5) 0.0183(5) 0.0069(4)
N3 0.0328(6) 0.0373(6) 0.0392(6) 0.0057(5) 0.0155(5) 0.0020(5)
N4 0.0261(6) 0.0383(6) 0.0316(6) -0.0028(5) 0.0097(4) 0.0054(5)

loop_
_atom_type_symbol
_atom_type_description
_atom_type_scat_dispersion_real
_atom_type_scat_dispersion_imag
_atom_type_scat_source
C C 0.0033 0.0016 'International Tables Vol C Tables 4.2.6.8 and 6.1.1.4'
H H 0.0000 0.0000 'International Tables Vol C Tables 4.2.6.8 and 6.1.1.4'
N N 0.0061 0.0033 'International Tables Vol C Tables 4.2.6.8 and 6.1.1.4'

loop_
_geom_angle_atom_site_label_1
_geom_angle_atom_site_label_2
_geom_angle_atom_site_label_3
_geom_angle
_geom_angle_site_symmetry_1
_geom_angle_site_symmetry_3
_geom_angle_publ_flag
N1 C1 C2 124.15(12) . . ?
N1 C1 H1 117.9 . . ?
C2 C1 H1 117.9 . . ?
C3 C2 C1 117.97(12) . . ?
C3 C2 H2 121.0 . . ?
C1 C2 H2 121.0 . . ?
C2 C3 C4 118.97(12) . . ?
C2 C3 H3 120.5 . . ?
C4 C3 H3 120.5 . . ?
C3 C4 C5 119.41(12) . . ?
C3 C4 H4 120.3 . . ?
C5 C4 H4 120.3 . . ?
N1 C5 C4 122.10(11) . . ?
N1 C5 C6 114.59(10) . . ?
C4 C5 C6 123.30(11) . . ?
N2 C6 C5 114.39(10) . . ?
N2 C6 H6A 108.7 . . ?
C5 C6 H6A 108.7 . . ?
N2 C6 H6AB 108.7 . . ?
C5 C6 H6AB 108.7 . . ?
H6A C6 H6AB 107.6 . . ?
N3 C7 N2 117.61(11) . . ?
N3 C7 N4 126.15(11) . . ?
N2 C7 N4 116.23(11) . . ?
N3 C8 C9 123.29(13) . . ?
N3 C8 H8 118.4 . . ?
C9 C8 H8 118.4 . . ?
C8 C9 C10 116.59(13) . . ?
C8 C9 H9 121.7 . . ?
C10 C9 H9 121.7 . . ?
N4 C10 C9 123.02(12) . . ?
N4 C10 H10 118.5 . . ?
C9 C10 H10 118.5 . . ?
C1 N1 C5 117.39(11) . . ?
C7 N2 C6 122.59(10) . . ?
C7 N2 H2A 119.8 . . ?
C6 N2 H2A 117.6 . . ?
C8 N3 C7 115.47(11) . . ?
C10 N4 C7 115.43(11) . . ?

loop_
_geom_bond_atom_site_label_1
_geom_bond_atom_site_label_2
_geom_bond_distance
_geom_bond_site_symmetry_2
_geom_bond_publ_flag
C1 N1 1.3390(17) . ?
C1 C2 1.377(2) . ?
C1 H1 0.9500 . ?
C2 C3 1.377(2) . ?
C2 H2 0.9500 . ?
C3 C4 1.3825(18) . ?
C3 H3 0.9500 . ?
C4 C5 1.3843(18) . ?
C4 H4 0.9500 . ?
C5 N1 1.3403(15) . ?
C5 C6 1.5133(17) . ?
C6 N2 1.4468(15) . ?
C6 H6A 0.9900 . ?
C6 H6AB 0.9900 . ?
C7 N3 1.3456(16) . ?
C7 N2 1.3483(16) . ?
C7 N4 1.3524(15) . ?
C8 N3 1.3312(18) . ?
C8 C9 1.371(2) . ?
C8 H8 0.9500 . ?
C9 C10 1.377(2) . ?
C9 H9 0.9500 . ?
C10 N4 1.3316(18) . ?
C10 H10 0.9500 . ?
N2 H2A 0.8848 . ?
